data_4340654
loop_
_publ_author_name
'Tang, Si-Fu'
'Lorbeer, Chantal'
'Wang, Xinjiao'
'Ghosh, Pushpal'
'Mudring, Anja-Verena'

_publ_section_title
;
 Highly luminescent salts containing well-shielded lanthanide-centered
 complex anions and bulky imidazolium countercations.
;
_journal_issue 17
_journal_name_full 'Inorganic chemistry'
_journal_page_first 9027
_journal_page_last 9035
_journal_paper_doi 10.1021/ic500979p
_journal_volume 53
_journal_year 2014
_chemical_formula_sum 'C64 H110 Cl24 Eu2 N12 O32 P8'
_chemical_formula_weight 2962.12
_chemical_name_systematic
; 
 ? 
;
_space_group_IT_number 2
_symmetry_cell_setting triclinic
_symmetry_space_group_name_Hall '-P 1'
_symmetry_space_group_name_H-M 'P -1'
_atom_sites_solution_hydrogens geom
_atom_sites_solution_primary direct
_atom_sites_solution_secondary difmap
_audit_creation_method SHELXL-97
_cell_angle_alpha 79.4160(10)
_cell_angle_beta 86.0050(10)
_cell_angle_gamma 73.8050(10)
_cell_formula_units_Z 2
_cell_length_a 13.1772(3)
_cell_length_b 22.2635(5)
_cell_length_c 22.3029(5)
_cell_measurement_temperature 296(2)
_cell_volume 6175.3(2)
_computing_structure_refinement 'SHELXL-97 (Sheldrick, 1997)'
_computing_structure_solution 'SHELXS-97 (Sheldrick, 1990)'
_diffrn_ambient_temperature 296(2)
_diffrn_measured_fraction_theta_full 0.979
_diffrn_measured_fraction_theta_max 0.979
_diffrn_radiation_monochromator graphite
_diffrn_radiation_source 'fine-focus sealed tube'
_diffrn_radiation_type MoK\a
_diffrn_radiation_wavelength 0.71073
_diffrn_reflns_av_R_equivalents 0.0461
_diffrn_reflns_av_sigmaI/netI 0.0661
_diffrn_reflns_limit_h_max 14
_diffrn_reflns_limit_h_min -17
_diffrn_reflns_limit_k_max 28
_diffrn_reflns_limit_k_min -28
_diffrn_reflns_limit_l_max 28
_diffrn_reflns_limit_l_min -28
_diffrn_reflns_number 79816
_diffrn_reflns_theta_full 27.54
_diffrn_reflns_theta_max 27.54
_diffrn_reflns_theta_min 1.61
_exptl_absorpt_coefficient_mu 1.698
_exptl_absorpt_correction_T_max 0.830
_exptl_absorpt_correction_T_min 0.783
_exptl_absorpt_correction_type multi-scan
_exptl_crystal_colour colorless
_exptl_crystal_density_diffrn 1.593
_exptl_crystal_density_method 'not measured'
_exptl_crystal_description prism
_exptl_crystal_F_000 2976
_exptl_crystal_size_max 0.27
_exptl_crystal_size_mid 0.12
_exptl_crystal_size_min 0.11
_refine_diff_density_max 0.925
_refine_diff_density_min -0.688
_refine_diff_density_rms 0.086
_refine_ls_extinction_method none
_refine_ls_goodness_of_fit_ref 1.009
_refine_ls_hydrogen_treatment mixed
_refine_ls_matrix_type full
_refine_ls_number_parameters 1419
_refine_ls_number_reflns 27895
_refine_ls_number_restraints 913
_refine_ls_restrained_S_all 3.640
_refine_ls_R_factor_all 0.1160
_refine_ls_R_factor_gt 0.0562
_refine_ls_shift/su_max 0.000
_refine_ls_shift/su_mean 0.000
_refine_ls_structure_factor_coef Fsqd
_refine_ls_weighting_details 'calc w=1/[\s^2^(Fo^2^)+(0.0774P)^2^+2.3957P] where P=(Fo^2^+2Fc^2^)/3'
_refine_ls_weighting_scheme calc
_refine_ls_wR_factor_gt 0.1370
_refine_ls_wR_factor_ref 0.1682
_reflns_number_gt 15100
_reflns_number_total 27895
_reflns_threshold_expression >2sigma(I)
_cod_data_source_file ic500979p_si_002.cif
_cod_data_source_block 3
_cod_depositor_comments
;
The following automatic conversions were performed:

'_symmetry_cell_setting' value 'Triclinic' changed to 'triclinic'
according to
/usr/data/users/saulius/crontab/automatic-downloads/rss-feeds/ACS/lib/dictionaries/cif_core.dic
dictionary named 'cif_core.dic' version 2.4.2 from 2011-04-26.

Automatic conversion script
Id: cif_fix_values 2281 2013-09-26 08:29:07Z andrius 

 Adding full bibliography for 4340652--4340655.cif.
;
_cod_original_sg_symbol_H-M P-1
_cod_database_code 4340654

loop_
_symmetry_equiv_pos_as_xyz
'x, y, z'
'-x, -y, -z'

loop_
_atom_site_label
_atom_site_type_symbol
_atom_site_fract_x
_atom_site_fract_y
_atom_site_fract_z
_atom_site_U_iso_or_equiv
_atom_site_adp_type
_atom_site_occupancy
_atom_site_symmetry_multiplicity
_atom_site_calc_flag
_atom_site_refinement_flags
_atom_site_disorder_assembly
_atom_site_disorder_group
Eu1 Eu 0.24754(8) -0.40517(4) 0.24206(4) 0.0528(3) Uani 1 1 d . A .
Eu2 Eu 0.24361(8) 0.08995(4) 0.24105(4) 0.0545(3) Uani 1 1 d . . .
O1 O 0.0649(13) -0.4037(8) 0.2691(8) 0.090(2) Uani 1 1 d U A .
O2 O 0.1470(12) -0.2977(6) 0.2331(7) 0.078(2) Uani 1 1 d U A .
O3 O -0.009(4) -0.210(2) 0.191(2) 0.140(4) Uani 0.56(4) 1 d PU A 1
O3' O -0.031(4) -0.244(3) 0.177(2) 0.114(3) Uani 0.44(4) 1 d PU A 2
O4 O 0.0298(19) -0.2123(10) 0.2815(12) 0.150(3) Uani 1 1 d U A .
O5 O 0.2844(13) -0.3529(7) 0.1397(6) 0.078(2) Uani 1 1 d U A .
O6 O 0.1941(12) -0.4568(7) 0.1722(6) 0.072(2) Uani 1 1 d U A .
O7 O 0.0810(18) -0.4368(12) 0.0814(9) 0.126(3) Uani 1 1 d U A .
O8 O 0.2424(17) -0.5192(8) 0.0900(7) 0.107(3) Uani 1 1 d U A .
O9 O 0.4230(13) -0.4658(7) 0.2116(7) 0.083(2) Uani 1 1 d U A .
O10 O 0.3721(12) -0.3547(6) 0.2654(6) 0.070(2) Uani 1 1 d U A .
O11 O 0.5078(15) -0.2992(8) 0.2319(9) 0.107(3) Uani 1 1 d U A .
O12 O 0.5414(16) -0.3788(9) 0.3224(8) 0.108(3) Uani 1 1 d U A .
O13 O 0.2244(13) -0.3978(7) 0.3497(6) 0.079(2) Uani 1 1 d U A .
O14 O 0.2741(12) -0.5107(6) 0.2970(6) 0.071(2) Uani 1 1 d U A .
O15 O 0.394(3) -0.5816(19) 0.3740(18) 0.218(3) Uani 1 1 d U A .
O16 O 0.232(2) -0.5930(9) 0.3765(9) 0.138(3) Uani 1 1 d U A .
O17 O 0.2630(12) 0.1457(6) 0.1382(6) 0.072(2) Uani 1 1 d U . .
O18 O 0.3575(11) 0.0140(6) 0.1873(6) 0.068(2) Uani 1 1 d U . .
O19 O 0.5257(13) 0.0017(8) 0.1229(8) 0.091(3) Uani 1 1 d U . .
O20 O 0.3766(13) -0.0380(7) 0.0974(7) 0.082(3) Uani 1 1 d U . .
O21 O 0.3783(12) 0.0212(7) 0.3116(7) 0.075(2) Uani 1 1 d U . .
O22 O 0.3741(15) 0.1444(7) 0.2412(7) 0.092(2) Uani 1 1 d U . .
O23 O 0.567(3) 0.1372(18) 0.2231(15) 0.201(4) Uani 1 1 d U . .
O24 O 0.486(3) 0.1783(15) 0.3054(13) 0.183(4) Uani 1 1 d U . .
O25 O 0.1262(13) 0.0625(7) 0.1759(7) 0.079(2) Uani 1 1 d U . .
O26 O 0.0891(11) 0.1762(6) 0.2292(6) 0.067(2) Uani 1 1 d U . .
O27 O -0.1089(14) 0.1918(9) 0.2395(9) 0.109(3) Uani 1 1 d U . .
O28 O -0.0280(12) 0.2583(7) 0.1574(7) 0.081(3) Uani 1 1 d U . .
O29 O 0.2093(16) 0.1307(8) 0.3370(8) 0.096(2) Uani 1 1 d U D .
O30 O 0.1526(13) 0.0249(7) 0.3054(7) 0.083(2) Uani 1 1 d U . .
O31 O 0.141(2) -0.0324(15) 0.4078(12) 0.194(4) Uani 1 1 d U . .
O32 O -0.026(2) 0.0359(16) 0.3582(13) 0.173(4) Uani 1 1 d U . .
N1 N -0.0439(17) -0.3041(12) 0.2723(11) 0.096(7) Uani 1 1 d . A .
N2 N 0.2510(16) -0.4028(8) 0.0640(7) 0.072(5) Uani 1 1 d . A .
N3 N 0.5533(14) -0.4179(10) 0.2216(9) 0.080(6) Uani 1 1 d . A .
N4 N 0.2529(17) -0.4947(9) 0.4116(8) 0.080(5) Uani 1 1 d . A .
N5 N 0.3698(15) 0.0806(8) 0.0763(8) 0.069(5) Uani 1 1 d . . .
N6 N 0.524(2) 0.0590(15) 0.3079(14) 0.147(11) Uani 1 1 d . . .
N7 N -0.0227(15) 0.1440(9) 0.1508(9) 0.080(5) Uani 1 1 d . . .
N8 N 0.091(3) 0.089(2) 0.3977(14) 0.159(14) Uani 1 1 d . D .
N9 N 0.2711(19) -0.1686(11) 0.2187(13) 0.100(7) Uani 1 1 d . . .
N10 N 0.264(3) -0.1813(12) 0.3141(13) 0.143(11) Uani 1 1 d U . .
N11 N 0.304(2) 0.3443(13) 0.2141(12) 0.113(7) Uani 1 1 d U . .
N12 N 0.141(2) 0.3788(12) 0.2061(11) 0.112(8) Uani 1 1 d . . .
P1 P 0.0345(6) -0.2645(4) 0.2412(4) 0.100(2) Uani 1 1 d U . .
P2 P 0.1924(6) -0.4504(3) 0.1055(3) 0.0744(17) Uani 1 1 d . . .
P3 P 0.4874(5) -0.3653(3) 0.2610(3) 0.0751(17) Uani 1 1 d . . .
P4 P 0.2874(6) -0.5389(3) 0.3610(3) 0.0835(18) Uani 1 1 d U . .
P5 P 0.4027(5) 0.0159(3) 0.1247(3) 0.0652(15) Uani 1 1 d . . .
P6 P 0.4791(8) 0.1279(5) 0.2687(4) 0.116(3) Uani 1 1 d . . .
P7 P -0.0098(5) 0.1900(3) 0.1957(3) 0.0690(16) Uani 1 1 d . . .
P8 P 0.0933(7) 0.0300(5) 0.3637(4) 0.124(3) Uani 1 1 d . . .
Cl1 Cl -0.0380(8) -0.4587(6) 0.3745(5) 0.156(4) Uani 1 1 d . . .
Cl2 Cl -0.1626(6) -0.4240(5) 0.2667(5) 0.135(3) Uani 1 1 d . . .
Cl3 Cl -0.1975(7) -0.3411(6) 0.3551(5) 0.151(4) Uani 1 1 d . . .
Cl4 Cl 0.4554(7) -0.3125(4) 0.0733(3) 0.113(3) Uani 1 1 d . . .
Cl5 Cl 0.2539(7) -0.2489(3) 0.0180(3) 0.112(3) Uani 1 1 d . . .
Cl6 Cl 0.3901(6) -0.3569(4) -0.0258(3) 0.102(2) Uani 1 1 d . . .
C13 C 0.578(14) -0.499(7) 0.174(7) 0.070(5) Uani 0.26(15) 1 d PU A 1
Cl7 Cl 0.617(12) -0.584(6) 0.200(8) 0.16(5) Uani 0.26(15) 1 d P A 1
Cl8 Cl 0.506(12) -0.516(7) 0.102(5) 0.17(5) Uani 0.26(15) 1 d P A 1
Cl9 Cl 0.692(8) -0.489(6) 0.143(5) 0.14(4) Uani 0.26(15) 1 d P A 1
C13' C 0.590(4) -0.505(2) 0.162(2) 0.076(5) Uani 0.74(15) 1 d PU A 2
Cl7' Cl 0.630(3) -0.5765(19) 0.214(2) 0.122(10) Uani 0.74(15) 1 d P A 2
Cl8' Cl 0.526(4) -0.506(2) 0.1013(12) 0.120(10) Uani 0.74(15) 1 d P A 2
Cl9' Cl 0.705(3) -0.477(2) 0.1368(14) 0.102(8) Uani 0.74(15) 1 d P A 2
Cl10 Cl 0.0797(8) -0.3306(4) 0.4322(4) 0.127(3) Uani 1 1 d . . .
Cl11 Cl 0.2880(8) -0.3797(5) 0.4799(4) 0.135(3) Uani 1 1 d . . .
Cl12 Cl 0.1348(8) -0.4487(4) 0.5137(3) 0.123(3) Uani 1 1 d . . .
Cl13 Cl 0.3867(10) 0.2292(5) 0.0405(5) 0.165(4) Uani 1 1 d . . .
Cl14 Cl 0.2999(9) 0.1667(4) -0.0352(3) 0.153(4) Uani 1 1 d . . .
Cl15 Cl 0.1660(8) 0.2436(4) 0.0434(4) 0.146(4) Uani 1 1 d . . .
Cl16 Cl 0.605(4) -0.0220(18) 0.4205(18) 0.31(3) Uani 0.67(5) 1 d P B 1
Cl17 Cl 0.577(4) -0.0959(16) 0.3371(15) 0.27(3) Uani 0.67(5) 1 d P B 1
Cl18 Cl 0.422(3) -0.0587(9) 0.4252(8) 0.164(11) Uani 0.67(5) 1 d P B 1
ClG Cl 0.665(3) -0.070(4) 0.346(5) 0.31(6) Uani 0.33(5) 1 d P B 2
ClH Cl 0.499(5) -0.046(3) 0.432(2) 0.24(3) Uani 0.33(5) 1 d P B 2
ClI Cl 0.486(5) -0.1108(17) 0.333(3) 0.21(3) Uani 0.33(5) 1 d P B 2
Cl19 Cl 0.110(6) 0.056(5) 0.042(3) 0.19(3) Uani 0.43(11) 1 d P C 1
Cl20 Cl 0.036(7) -0.0249(17) 0.130(4) 0.17(3) Uani 0.43(11) 1 d P C 1
Cl21 Cl -0.103(5) 0.081(5) 0.071(4) 0.18(3) Uani 0.43(11) 1 d P C 1
ClA Cl -0.095(5) 0.093(3) 0.061(2) 0.150(17) Uani 0.57(11) 1 d P C 2
ClB Cl -0.026(9) -0.013(4) 0.155(3) 0.24(3) Uani 0.57(11) 1 d P C 2
ClC Cl 0.118(4) 0.020(5) 0.061(4) 0.23(4) Uani 0.57(11) 1 d P C 2
C43 C 0.142(7) 0.188(5) 0.416(3) 0.126(12) Uani 0.56(6) 1 d PU D 1
Cl22 Cl 0.028(3) 0.221(2) 0.4426(15) 0.178(16) Uani 0.56(6) 1 d P D 1
Cl23 Cl 0.195(4) 0.2521(12) 0.3714(14) 0.164(14) Uani 0.56(6) 1 d PU D 1
Cl24 Cl 0.238(2) 0.1521(17) 0.4786(11) 0.143(11) Uani 0.56(6) 1 d P D 1
C43' C 0.143(9) 0.154(6) 0.440(5) 0.147(12) Uani 0.44(6) 1 d PU D 2
ClD Cl 0.130(6) 0.236(3) 0.397(3) 0.23(3) Uani 0.44(6) 1 d P D 2
ClE Cl 0.001(4) 0.175(4) 0.468(3) 0.29(3) Uani 0.44(6) 1 d P D 2
ClF Cl 0.221(7) 0.126(4) 0.479(3) 0.37(6) Uani 0.44(6) 1 d P D 2
C1 C -0.099(2) -0.3952(14) 0.3185(12) 0.094(6) Uani 1 1 d U A .
C2 C -0.0172(18) -0.3643(14) 0.2829(10) 0.076(5) Uani 1 1 d U . .
C3 C 0.004(5) -0.224(3) 0.131(3) 0.238(15) Uani 1 1 d U . .
H3A H 0.0778 -0.2447 0.1239 0.286 Uiso 1 1 calc R A 1
H3B H -0.0373 -0.2526 0.1273 0.286 Uiso 1 1 calc R A 1
C4 C -0.028(5) -0.168(3) 0.089(3) 0.27(3) Uani 1 1 d U A .
H4A H -0.0063 -0.1769 0.0485 0.406 Uiso 1 1 calc R . .
H4B H 0.0030 -0.1367 0.0977 0.406 Uiso 1 1 calc R . .
H4C H -0.1039 -0.1524 0.0905 0.406 Uiso 1 1 calc R . .
C5 C -0.067(5) -0.172(3) 0.302(3) 0.26(3) Uani 1 1 d DU . .
H5A H -0.0721 -0.1283 0.2816 0.317 Uiso 1 1 calc R A .
H5B H -0.1258 -0.1838 0.2885 0.317 Uiso 1 1 calc R . .
C6 C -0.074(6) -0.173(3) 0.359(3) 0.31(3) Uani 1 1 d DU A .
H6A H -0.1379 -0.1427 0.3691 0.461 Uiso 1 1 calc R . .
H6B H -0.0143 -0.1636 0.3732 0.461 Uiso 1 1 calc R . .
H6C H -0.0769 -0.2150 0.3794 0.461 Uiso 1 1 calc R . .
C7 C 0.3461(19) -0.3236(10) 0.0401(9) 0.069(5) Uani 1 1 d U A .
C8 C 0.2892(16) -0.3643(9) 0.0877(9) 0.059(4) Uani 1 1 d U . .
C9 C 0.002(4) -0.382(3) 0.092(2) 0.206(15) Uani 1 1 d U . .
H9A H 0.0154 -0.3738 0.1320 0.248 Uiso 1 1 calc R A .
H9B H 0.0123 -0.3467 0.0624 0.248 Uiso 1 1 calc R . .
C10 C -0.106(3) -0.379(3) 0.092(3) 0.23(2) Uani 1 1 d U A .
H10A H -0.1476 -0.3365 0.0946 0.340 Uiso 1 1 calc R . .
H10B H -0.1228 -0.4077 0.1266 0.340 Uiso 1 1 calc R . .
H10C H -0.1216 -0.3907 0.0553 0.340 Uiso 1 1 calc R . .
C11 C 0.264(3) -0.5320(14) 0.0301(13) 0.130(12) Uani 1 1 d U . .
H11A H 0.2022 -0.5108 0.0052 0.156 Uiso 1 1 calc R A .
H11B H 0.3220 -0.5155 0.0124 0.156 Uiso 1 1 calc R . .
C12 C 0.289(4) -0.5967(17) 0.0303(17) 0.174(16) Uani 1 1 d U A .
H12A H 0.3031 -0.6046 -0.0108 0.261 Uiso 1 1 calc R . .
H12B H 0.2311 -0.6128 0.0474 0.261 Uiso 1 1 calc R . .
H12C H 0.3508 -0.6175 0.0543 0.261 Uiso 1 1 calc R . .
C14 C 0.5126(18) -0.4570(11) 0.2037(10) 0.069(4) Uani 1 1 d U . .
C15 C 0.607(3) -0.2898(18) 0.214(2) 0.168(15) Uani 1 1 d U . .
H15A H 0.6564 -0.3120 0.2465 0.202 Uiso 1 1 calc R A .
H15B H 0.6315 -0.3087 0.1782 0.202 Uiso 1 1 calc R . .
C16 C 0.609(4) -0.229(2) 0.202(3) 0.22(2) Uani 1 1 d U A .
H16A H 0.6801 -0.2272 0.1916 0.325 Uiso 1 1 calc R . .
H16B H 0.5853 -0.2100 0.2375 0.325 Uiso 1 1 calc R . .
H16C H 0.5636 -0.2072 0.1687 0.325 Uiso 1 1 calc R . .
C17 C 0.552(3) -0.4355(16) 0.3595(15) 0.134(5) Uani 1 1 d U . .
H17A H 0.5991 -0.4680 0.3392 0.161 Uiso 1 1 calc R A .
H17B H 0.4838 -0.4442 0.3642 0.161 Uiso 1 1 calc R . .
C18 C 0.593(3) -0.4418(18) 0.4196(19) 0.165(14) Uani 1 1 d U A .
H18A H 0.6041 -0.4849 0.4401 0.247 Uiso 1 1 calc R . .
H18B H 0.5423 -0.4142 0.4426 0.247 Uiso 1 1 calc R . .
H18C H 0.6582 -0.4304 0.4161 0.247 Uiso 1 1 calc R . .
C19 C 0.180(2) -0.3990(11) 0.4528(10) 0.076(4) Uani 1 1 d U A .
C20 C 0.2227(17) -0.4342(11) 0.3981(9) 0.061(4) Uani 1 1 d U . .
C21 C 0.460(4) -0.570(3) 0.371(3) 0.195(5) Uani 1 1 d U A .
H21A H 0.4567 -0.5407 0.3988 0.234 Uiso 1 1 calc R . .
H21B H 0.4689 -0.5484 0.3300 0.234 Uiso 1 1 calc R . .
C22 C 0.567(3) -0.634(2) 0.388(2) 0.184(16) Uani 1 1 d U . .
H22A H 0.5967 -0.6323 0.4258 0.276 Uiso 1 1 calc R A .
H22B H 0.6198 -0.6332 0.3560 0.276 Uiso 1 1 calc R . .
H22C H 0.5463 -0.6725 0.3920 0.276 Uiso 1 1 calc R . .
C23 C 0.154(4) -0.605(2) 0.429(2) 0.169(14) Uani 1 1 d U . .
H23A H 0.1170 -0.5659 0.4431 0.203 Uiso 1 1 calc R A .
H23B H 0.1034 -0.6242 0.4166 0.203 Uiso 1 1 calc R . .
C24 C 0.214(4) -0.643(2) 0.470(2) 0.185(18) Uani 1 1 d U A .
H24A H 0.1716 -0.6527 0.5052 0.277 Uiso 1 1 calc R . .
H24B H 0.2644 -0.6231 0.4806 0.277 Uiso 1 1 calc R . .
H24C H 0.2497 -0.6810 0.4548 0.277 Uiso 1 1 calc R . .
C25 C 0.287(2) 0.1887(12) 0.0370(11) 0.092(5) Uani 1 1 d U . .
C26 C 0.3078(19) 0.1325(10) 0.0903(10) 0.067(5) Uani 1 1 d U . .
C27 C 0.588(3) -0.048(2) 0.163(2) 0.173(16) Uani 1 1 d U . .
H27A H 0.5791 -0.0876 0.1552 0.207 Uiso 1 1 calc R . .
H27B H 0.5628 -0.0435 0.2043 0.207 Uiso 1 1 calc R . .
C28 C 0.701(3) -0.051(2) 0.159(2) 0.182(17) Uani 1 1 d U . .
H28A H 0.7387 -0.0876 0.1868 0.274 Uiso 1 1 calc R . .
H28B H 0.7111 -0.0134 0.1692 0.274 Uiso 1 1 calc R . .
H28C H 0.7265 -0.0552 0.1181 0.274 Uiso 1 1 calc R . .
C29 C 0.407(3) -0.0461(14) 0.0342(12) 0.112(10) Uani 1 1 d U . .
H29A H 0.3764 -0.0066 0.0070 0.135 Uiso 1 1 calc R . .
H29B H 0.4830 -0.0558 0.0295 0.135 Uiso 1 1 calc R . .
C30 C 0.371(3) -0.0963(16) 0.0170(15) 0.142(12) Uani 1 1 d U . .
H30A H 0.3907 -0.0993 -0.0249 0.212 Uiso 1 1 calc R . .
H30B H 0.2958 -0.0870 0.0218 0.212 Uiso 1 1 calc R . .
H30C H 0.4036 -0.1358 0.0425 0.212 Uiso 1 1 calc R . .
C31 C 0.521(3) -0.040(2) 0.370(2) 0.150(7) Uani 1 1 d U . .
C32 C 0.467(2) 0.0194(16) 0.3250(13) 0.109(7) Uani 1 1 d U B .
C33 C 0.589(5) 0.145(3) 0.175(3) 0.25(2) Uani 1 1 d U . .
H33A H 0.5230 0.1623 0.1536 0.297 Uiso 1 1 calc R . .
H33B H 0.6181 0.1027 0.1651 0.297 Uiso 1 1 calc R . .
C34 C 0.654(4) 0.179(3) 0.145(2) 0.23(2) Uani 1 1 d U . .
H34A H 0.6403 0.1878 0.1025 0.348 Uiso 1 1 calc R . .
H34B H 0.7262 0.1546 0.1521 0.348 Uiso 1 1 calc R . .
H34C H 0.6414 0.2178 0.1607 0.348 Uiso 1 1 calc R . .
C35 C 0.444(5) 0.179(3) 0.358(3) 0.244(8) Uani 1 1 d U . .
H35A H 0.4224 0.1404 0.3704 0.293 Uiso 1 1 calc R . .
H35B H 0.3809 0.2144 0.3552 0.293 Uiso 1 1 calc R . .
C36 C 0.511(5) 0.185(3) 0.406(3) 0.26(2) Uani 1 1 d U . .
H36A H 0.4730 0.1836 0.4442 0.397 Uiso 1 1 calc R . .
H36B H 0.5301 0.2240 0.3955 0.397 Uiso 1 1 calc R . .
H36C H 0.5743 0.1499 0.4093 0.397 Uiso 1 1 calc R . .
C37 C 0.019(2) 0.0503(13) 0.1029(13) 0.100(5) Uani 1 1 d U . .
C38 C 0.0440(19) 0.0899(11) 0.1490(10) 0.070(5) Uani 1 1 d U C .
C39 C -0.124(3) 0.221(2) 0.288(2) 0.193(19) Uani 1 1 d U . .
H39A H -0.1196 0.2637 0.2753 0.232 Uiso 1 1 calc R . .
H39B H -0.0687 0.1987 0.3168 0.232 Uiso 1 1 calc R . .
C40 C -0.227(4) 0.222(3) 0.318(2) 0.23(2) Uani 1 1 d U . .
H40A H -0.2322 0.2411 0.3541 0.346 Uiso 1 1 calc R . .
H40B H -0.2330 0.1793 0.3299 0.346 Uiso 1 1 calc R . .
H40C H -0.2824 0.2462 0.2910 0.346 Uiso 1 1 calc R . .
C41 C -0.113(3) 0.2844(15) 0.1134(15) 0.127(11) Uani 1 1 d U . .
H41A H -0.1037 0.2576 0.0826 0.152 Uiso 1 1 calc R . .
H41B H -0.1805 0.2852 0.1340 0.152 Uiso 1 1 calc R . .
C42 C -0.112(3) 0.3482(15) 0.0848(14) 0.127(11) Uani 1 1 d U . .
H42A H -0.1679 0.3650 0.0558 0.190 Uiso 1 1 calc R . .
H42B H -0.0453 0.3472 0.0642 0.190 Uiso 1 1 calc R . .
H42C H -0.1224 0.3747 0.1154 0.190 Uiso 1 1 calc R . .
C44 C 0.148(3) 0.1273(19) 0.3797(17) 0.126(12) Uani 1 1 d U . .
C45 C 0.103(6) -0.050(4) 0.459(3) 0.307(5) Uani 1 1 d U . .
H45A H 0.0712 -0.0839 0.4572 0.368 Uiso 1 1 calc R . .
H45B H 0.0491 -0.0149 0.4717 0.368 Uiso 1 1 calc R . .
C46 C 0.192(6) -0.074(3) 0.506(3) 0.31(3) Uani 1 1 d U . .
H46A H 0.1618 -0.0822 0.5463 0.459 Uiso 1 1 calc R . .
H46B H 0.2285 -0.0418 0.5050 0.459 Uiso 1 1 calc R . .
H46C H 0.2404 -0.1120 0.4968 0.459 Uiso 1 1 calc R . .
C47 C -0.064(4) 0.012(3) 0.319(3) 0.259(7) Uani 1 1 d U . .
H47A H -0.0402 -0.0338 0.3306 0.311 Uiso 1 1 calc R . .
H47B H -0.0297 0.0224 0.2799 0.311 Uiso 1 1 calc R . .
C48 C -0.169(4) 0.026(3) 0.308(3) 0.27(2) Uani 1 1 d U . .
H48A H -0.1811 -0.0001 0.2812 0.406 Uiso 1 1 calc R . .
H48B H -0.1937 0.0702 0.2889 0.406 Uiso 1 1 calc R . .
H48C H -0.2073 0.0196 0.3457 0.406 Uiso 1 1 calc R . .
C49 C 0.280(3) -0.1855(18) 0.1607(16) 0.159(12) Uani 1 1 d U . .
H49A H 0.2804 -0.2293 0.1646 0.238 Uiso 1 1 calc R . .
H49B H 0.3446 -0.1796 0.1411 0.238 Uiso 1 1 calc R . .
H49C H 0.2211 -0.1593 0.1366 0.238 Uiso 1 1 calc R . .
C50 C 0.272(3) -0.2090(15) 0.2685(17) 0.121(5) Uani 1 1 d U . .
H50A H 0.2782 -0.2520 0.2705 0.146 Uiso 1 1 calc R . .
C51 C 0.265(3) -0.1114(15) 0.235(2) 0.149(5) Uani 1 1 d U . .
H51A H 0.2644 -0.0739 0.2081 0.179 Uiso 1 1 calc R . .
C52 C 0.259(4) -0.1189(18) 0.292(2) 0.164(5) Uani 1 1 d U . .
H52A H 0.2517 -0.0875 0.3159 0.196 Uiso 1 1 calc R . .
C53 C 0.252(4) -0.210(2) 0.381(2) 0.199(6) Uani 1 1 d U . .
H53A H 0.1915 -0.1831 0.3988 0.239 Uiso 1 1 calc R . .
H53B H 0.2375 -0.2511 0.3825 0.239 Uiso 1 1 calc R . .
C56 C 0.532(6) -0.262(3) 0.441(2) 0.383(9) Uani 1 1 d DU . .
H56A H 0.5978 -0.2835 0.4235 0.575 Uiso 1 1 calc R . .
H56B H 0.5170 -0.2873 0.4782 0.575 Uiso 1 1 calc R . .
H56C H 0.5371 -0.2219 0.4491 0.575 Uiso 1 1 calc R . .
C54 C 0.344(4) -0.220(3) 0.417(3) 0.220(6) Uani 1 1 d DU . .
H54A H 0.3471 -0.1779 0.4226 0.264 Uiso 1 1 calc R . .
H54B H 0.3328 -0.2429 0.4565 0.264 Uiso 1 1 calc R . .
C55 C 0.443(4) -0.250(3) 0.396(2) 0.204(6) Uani 1 1 d DU . .
H55A H 0.4595 -0.2247 0.3580 0.245 Uiso 1 1 calc R . .
H55B H 0.4404 -0.2905 0.3865 0.245 Uiso 1 1 calc R . .
C57 C 0.411(3) 0.345(2) 0.222(2) 0.187(10) Uani 1 1 d U . .
H57A H 0.4105 0.3860 0.2310 0.280 Uiso 1 1 calc R . .
H57B H 0.4512 0.3381 0.1855 0.280 Uiso 1 1 calc R . .
H57C H 0.4412 0.3127 0.2554 0.280 Uiso 1 1 calc R . .
C58 C 0.226(3) 0.3921(14) 0.2180(13) 0.105(6) Uani 1 1 d U . .
H58A H 0.2290 0.4303 0.2279 0.125 Uiso 1 1 calc R . .
C59 C 0.264(3) 0.2974(15) 0.1993(16) 0.127(6) Uani 1 1 d U . .
H59A H 0.3029 0.2568 0.1943 0.152 Uiso 1 1 calc R . .
C60 C 0.167(3) 0.3193(16) 0.1941(16) 0.133(6) Uani 1 1 d U . .
H60A H 0.1206 0.2983 0.1838 0.159 Uiso 1 1 calc R . .
C61 C 0.035(4) 0.428(2) 0.199(2) 0.173(6) Uani 1 1 d U . .
H61A H 0.0416 0.4676 0.2090 0.207 Uiso 1 1 calc R . .
H61B H 0.0139 0.4368 0.1566 0.207 Uiso 1 1 calc R . .
C62 C -0.050(4) 0.408(2) 0.238(2) 0.184(6) Uani 1 1 d U . .
H62A H -0.1134 0.4432 0.2335 0.220 Uiso 1 1 calc R . .
H62B H -0.0641 0.3734 0.2230 0.220 Uiso 1 1 calc R . .
C63 C -0.030(4) 0.390(2) 0.297(2) 0.188(6) Uani 1 1 d U . .
H63A H -0.0029 0.4212 0.3110 0.226 Uiso 1 1 calc R . .
H63B H 0.0240 0.3500 0.3029 0.226 Uiso 1 1 calc R . .
C64 C -0.134(4) 0.382(2) 0.339(2) 0.189(15) Uani 1 1 d U . .
H64A H -0.1148 0.3677 0.3805 0.284 Uiso 1 1 calc R . .
H64B H -0.1621 0.3513 0.3249 0.284 Uiso 1 1 calc R . .
H64C H -0.1871 0.4220 0.3346 0.284 Uiso 1 1 calc R . .

loop_
_atom_site_aniso_label
_atom_site_aniso_U_11
_atom_site_aniso_U_22
_atom_site_aniso_U_33
_atom_site_aniso_U_23
_atom_site_aniso_U_13
_atom_site_aniso_U_12
Eu1 0.0672(7) 0.0462(6) 0.0479(6) -0.0124(4) 0.0142(5) -0.0210(5)
Eu2 0.0702(7) 0.0435(6) 0.0483(6) -0.0075(4) -0.0019(5) -0.0133(5)
O1 0.082(4) 0.083(4) 0.110(4) -0.026(4) 0.033(4) -0.031(4)
O2 0.089(4) 0.054(4) 0.083(4) -0.004(3) 0.015(3) -0.016(3)
O3 0.141(6) 0.110(5) 0.143(5) -0.006(5) 0.003(5) -0.001(5)
O3' 0.114(4) 0.114(4) 0.114(4) -0.019(3) -0.002(3) -0.031(3)
O4 0.142(5) 0.091(5) 0.205(5) -0.049(5) 0.050(5) -0.011(5)
O5 0.125(5) 0.072(4) 0.053(4) -0.019(4) 0.022(4) -0.052(4)
O6 0.101(4) 0.076(4) 0.055(4) -0.014(3) 0.009(4) -0.049(4)
O7 0.129(7) 0.158(6) 0.102(6) -0.011(6) -0.024(6) -0.060(6)
O8 0.181(7) 0.083(6) 0.073(6) -0.021(5) 0.017(6) -0.060(6)
O9 0.079(4) 0.075(4) 0.105(4) -0.044(4) 0.032(4) -0.027(4)
O10 0.081(4) 0.062(4) 0.075(4) -0.028(3) 0.010(4) -0.026(4)
O11 0.110(6) 0.083(6) 0.141(6) -0.034(5) 0.022(6) -0.045(6)
O12 0.132(6) 0.106(6) 0.093(6) -0.032(5) -0.024(6) -0.028(6)
O13 0.126(4) 0.063(4) 0.051(4) -0.011(4) 0.019(4) -0.033(4)
O14 0.096(4) 0.051(3) 0.066(4) -0.012(3) 0.009(3) -0.020(3)
O15 0.218(4) 0.218(4) 0.217(4) -0.037(3) -0.005(3) -0.058(3)
O16 0.260(6) 0.077(5) 0.088(5) -0.009(5) 0.031(5) -0.075(5)
O17 0.103(5) 0.052(4) 0.052(4) -0.007(4) 0.006(4) -0.007(4)
O18 0.087(4) 0.051(4) 0.059(4) -0.009(3) 0.006(3) -0.011(3)
O19 0.072(6) 0.087(6) 0.097(6) -0.010(5) 0.002(5) 0.004(5)
O20 0.106(6) 0.069(5) 0.078(6) -0.030(5) 0.022(5) -0.030(5)
O21 0.079(5) 0.072(4) 0.073(4) 0.000(4) -0.017(4) -0.024(4)
O22 0.135(4) 0.078(4) 0.077(4) 0.005(4) -0.015(4) -0.059(4)
O23 0.210(7) 0.251(7) 0.151(7) 0.042(7) 0.031(7) -0.134(6)
O24 0.233(7) 0.218(7) 0.149(7) -0.038(6) -0.016(7) -0.139(6)
O25 0.096(5) 0.062(4) 0.085(4) -0.023(4) -0.021(4) -0.019(4)
O26 0.070(4) 0.059(4) 0.070(4) -0.022(3) -0.005(3) -0.007(3)
O27 0.081(6) 0.118(6) 0.125(6) -0.039(6) 0.026(6) -0.015(5)
O28 0.078(6) 0.069(6) 0.094(6) -0.011(5) -0.023(5) -0.013(5)
O29 0.130(5) 0.083(4) 0.066(4) -0.024(4) -0.013(4) -0.005(4)
O30 0.083(4) 0.083(4) 0.081(4) 0.003(3) 0.005(4) -0.033(4)
O31 0.188(6) 0.203(6) 0.130(6) 0.078(5) 0.049(5) -0.036(5)
O32 0.107(6) 0.246(7) 0.157(6) -0.014(6) 0.043(6) -0.059(6)
N1 0.072(14) 0.094(17) 0.106(17) -0.013(14) 0.007(12) -0.003(13)
N2 0.108(15) 0.069(12) 0.049(10) -0.008(9) -0.003(10) -0.039(11)
N3 0.068(12) 0.097(14) 0.087(14) -0.040(12) 0.008(10) -0.031(11)
N4 0.114(16) 0.066(12) 0.054(11) 0.002(9) -0.005(10) -0.022(12)
N5 0.080(13) 0.059(11) 0.063(11) -0.009(9) 0.011(9) -0.013(10)
N6 0.12(2) 0.17(3) 0.15(2) 0.05(2) -0.043(18) -0.09(2)
N7 0.072(13) 0.072(13) 0.103(15) -0.025(11) -0.018(11) -0.021(11)
N8 0.14(3) 0.23(4) 0.09(2) -0.06(2) 0.026(18) -0.01(3)
N9 0.103(17) 0.081(15) 0.12(2) -0.017(15) 0.014(14) -0.039(13)
N10 0.24(3) 0.077(16) 0.12(2) 0.004(15) -0.04(2) -0.062(19)
N11 0.107(17) 0.099(15) 0.139(18) -0.027(14) -0.022(16) -0.028(15)
N12 0.13(2) 0.094(17) 0.12(2) -0.030(15) 0.000(16) -0.049(17)
P1 0.093(6) 0.075(5) 0.102(6) 0.007(4) 0.005(4) 0.010(4)
P2 0.101(5) 0.081(4) 0.056(3) -0.014(3) 0.000(3) -0.047(4)
P3 0.074(4) 0.080(4) 0.082(4) -0.033(3) 0.004(3) -0.027(3)
P4 0.105(4) 0.059(3) 0.070(4) -0.002(3) -0.006(3) 0.000(3)
P5 0.072(4) 0.053(3) 0.067(4) -0.016(3) 0.010(3) -0.011(3)
P6 0.139(8) 0.136(7) 0.099(6) 0.009(5) -0.018(5) -0.095(7)
P7 0.064(4) 0.063(4) 0.079(4) -0.016(3) -0.002(3) -0.012(3)
P8 0.087(6) 0.171(9) 0.089(6) 0.026(6) 0.020(5) -0.030(6)
Cl1 0.127(7) 0.201(10) 0.132(7) 0.040(7) 0.010(6) -0.077(7)
Cl2 0.092(5) 0.177(9) 0.162(8) -0.069(7) -0.002(5) -0.051(6)
Cl3 0.092(6) 0.233(11) 0.154(8) -0.094(8) 0.054(5) -0.059(7)
Cl4 0.124(6) 0.160(7) 0.084(5) -0.021(5) 0.014(4) -0.088(6)
Cl5 0.166(8) 0.070(4) 0.083(5) 0.011(3) 0.004(5) -0.022(5)
Cl6 0.136(6) 0.116(5) 0.063(4) -0.027(4) 0.034(4) -0.051(5)
C13 0.070(6) 0.070(6) 0.070(6) -0.012(3) -0.001(3) -0.019(3)
Cl7 0.21(9) 0.07(3) 0.17(8) -0.02(4) 0.11(7) -0.02(4)
Cl8 0.10(5) 0.23(8) 0.22(9) -0.19(8) -0.01(4) -0.01(5)
Cl9 0.10(4) 0.13(5) 0.20(8) -0.05(4) 0.11(5) -0.05(3)
C13' 0.070(7) 0.077(7) 0.068(7) -0.034(6) 0.028(6) 0.005(6)
Cl7' 0.112(15) 0.082(15) 0.142(17) -0.014(11) 0.010(15) 0.017(11)
Cl8' 0.101(14) 0.182(19) 0.094(16) -0.078(16) 0.011(9) -0.036(12)
Cl9' 0.081(12) 0.136(17) 0.093(13) -0.031(10) 0.036(10) -0.037(10)
Cl10 0.153(8) 0.102(6) 0.102(6) -0.023(5) 0.028(5) 0.001(5)
Cl11 0.176(9) 0.167(8) 0.099(6) -0.040(5) -0.017(5) -0.094(7)
Cl12 0.178(8) 0.121(6) 0.070(4) -0.011(4) 0.044(5) -0.058(6)
Cl13 0.193(10) 0.114(7) 0.196(10) 0.011(7) 0.033(8) -0.087(7)
Cl14 0.227(11) 0.135(7) 0.056(4) -0.006(4) 0.006(5) 0.011(7)
Cl15 0.147(8) 0.126(7) 0.096(6) 0.021(5) 0.014(5) 0.045(6)
Cl16 0.34(5) 0.33(4) 0.30(4) 0.15(3) -0.24(4) -0.20(4)
Cl17 0.26(5) 0.18(3) 0.24(3) 0.06(2) 0.04(3) 0.08(3)
Cl18 0.21(3) 0.158(15) 0.106(12) 0.043(10) -0.010(13) -0.059(16)
ClG 0.07(2) 0.29(7) 0.46(12) 0.20(8) -0.05(4) -0.01(3)
ClH 0.20(5) 0.36(7) 0.12(3) 0.10(4) -0.05(3) -0.11(5)
ClI 0.16(4) 0.070(19) 0.34(6) 0.05(2) -0.03(4) 0.01(2)
Cl19 0.18(5) 0.28(7) 0.11(3) -0.10(4) 0.00(2) -0.04(4)
Cl20 0.23(5) 0.071(19) 0.21(5) -0.03(2) -0.09(4) -0.06(2)
Cl21 0.10(3) 0.20(5) 0.29(8) -0.15(5) -0.07(3) -0.01(3)
ClA 0.17(4) 0.15(2) 0.13(2) -0.040(19) -0.076(19) -0.01(2)
ClB 0.36(7) 0.22(4) 0.22(4) -0.01(3) -0.04(4) -0.24(5)
ClC 0.107(19) 0.33(7) 0.28(7) -0.25(6) -0.04(3) 0.02(3)
C43 0.18(3) 0.12(3) 0.05(2) -0.024(19) -0.017(19) 0.02(2)
Cl22 0.14(2) 0.22(3) 0.18(2) -0.12(2) 0.029(17) 0.000(18)
Cl23 0.26(4) 0.087(14) 0.14(2) -0.048(13) 0.002(18) -0.021(16)
Cl24 0.18(2) 0.17(2) 0.081(13) -0.048(12) -0.035(13) -0.036(15)
C43' 0.17(3) 0.15(3) 0.09(2) -0.036(19) -0.003(19) 0.01(2)
ClD 0.34(7) 0.15(3) 0.23(5) -0.11(4) 0.06(5) -0.06(4)
ClE 0.26(5) 0.37(8) 0.30(6) -0.25(6) 0.16(4) -0.13(5)
ClF 0.56(11) 0.30(7) 0.24(5) -0.15(5) -0.25(7) 0.04(6)
C1 0.071(12) 0.121(16) 0.096(12) -0.027(12) 0.005(9) -0.030(11)
C2 0.055(12) 0.114(16) 0.060(12) -0.023(11) 0.009(9) -0.024(11)
C3 0.238(15) 0.238(15) 0.238(15) -0.041(4) -0.005(4) -0.064(5)
C4 0.26(5) 0.25(5) 0.27(5) 0.03(5) 0.00(4) -0.07(5)
C5 0.29(5) 0.21(4) 0.22(6) -0.09(5) 0.07(5) 0.07(4)
C6 0.31(6) 0.27(5) 0.23(6) -0.06(6) 0.08(6) 0.10(5)
C7 0.089(12) 0.069(10) 0.048(9) -0.006(8) 0.009(8) -0.024(9)
C8 0.068(11) 0.055(10) 0.050(9) -0.006(8) 0.008(8) -0.016(9)
C9 0.174(16) 0.218(16) 0.228(16) -0.025(8) -0.027(8) -0.058(9)
C10 0.13(3) 0.26(5) 0.28(5) 0.03(4) 0.00(3) -0.08(3)
C11 0.23(4) 0.10(2) 0.079(18) -0.041(17) 0.04(2) -0.07(2)
C12 0.29(5) 0.12(3) 0.13(3) -0.04(2) 0.05(3) -0.08(3)
C14 0.063(6) 0.071(6) 0.067(6) -0.017(5) 0.015(5) -0.011(5)
C15 0.13(3) 0.12(3) 0.25(4) 0.02(3) 0.02(3) -0.07(3)
C16 0.20(4) 0.16(4) 0.31(5) -0.01(4) 0.04(4) -0.10(3)
C17 0.212(7) 0.109(7) 0.096(7) -0.015(6) -0.006(6) -0.068(6)
C18 0.18(3) 0.13(3) 0.18(4) 0.00(3) -0.04(3) -0.04(3)
C19 0.100(9) 0.076(8) 0.057(8) -0.013(7) 0.008(7) -0.033(8)
C20 0.067(7) 0.075(7) 0.045(6) -0.009(6) 0.005(6) -0.028(6)
C21 0.195(5) 0.194(5) 0.196(5) -0.033(3) -0.003(3) -0.054(3)
C22 0.18(3) 0.19(4) 0.17(3) 0.00(3) -0.04(3) -0.04(3)
C23 0.18(4) 0.15(4) 0.19(4) -0.04(3) -0.02(3) -0.04(3)
C24 0.24(5) 0.19(4) 0.14(4) -0.01(3) -0.04(3) -0.07(4)
C25 0.111(13) 0.076(11) 0.065(11) 0.003(9) 0.016(10) -0.001(11)
C26 0.084(13) 0.061(11) 0.056(10) -0.012(8) 0.001(9) -0.021(10)
C27 0.10(3) 0.17(4) 0.20(4) 0.01(3) 0.01(3) 0.00(3)
C28 0.10(3) 0.20(4) 0.22(4) -0.02(3) -0.02(3) 0.00(3)
C29 0.16(3) 0.12(2) 0.090(19) -0.052(17) 0.048(18) -0.07(2)
C30 0.20(3) 0.14(2) 0.12(2) -0.07(2) 0.04(2) -0.09(2)
C31 0.122(8) 0.166(8) 0.142(8) 0.068(4) -0.048(3) -0.057(4)
C32 0.095(8) 0.133(8) 0.096(8) 0.024(6) -0.036(5) -0.044(6)
C33 0.28(6) 0.26(6) 0.23(5) -0.03(5) 0.08(5) -0.14(5)
C34 0.24(5) 0.26(5) 0.21(5) 0.01(4) 0.06(4) -0.14(4)
C35 0.244(8) 0.244(8) 0.244(8) -0.042(4) -0.005(3) -0.066(4)
C36 0.26(2) 0.26(2) 0.26(2) -0.046(5) -0.006(4) -0.072(7)
C37 0.097(6) 0.096(6) 0.118(6) -0.039(4) -0.031(3) -0.023(4)
C38 0.074(8) 0.069(8) 0.073(8) -0.016(7) -0.013(7) -0.025(7)
C39 0.15(3) 0.23(4) 0.24(4) -0.14(4) 0.10(3) -0.07(3)
C40 0.20(4) 0.24(4) 0.27(5) -0.13(4) 0.13(4) -0.06(4)
C41 0.12(2) 0.11(2) 0.14(3) 0.01(2) -0.07(2) -0.02(2)
C42 0.15(3) 0.11(2) 0.11(2) 0.016(19) -0.04(2) -0.02(2)
C44 0.13(3) 0.14(3) 0.08(2) -0.044(19) -0.014(18) 0.03(2)
C45 0.306(6) 0.307(6) 0.306(6) -0.052(3) -0.006(3) -0.083(3)
C46 0.31(3) 0.31(3) 0.31(3) -0.053(6) -0.006(4) -0.083(8)
C47 0.152(9) 0.255(9) 0.425(9) -0.120(8) 0.025(8) -0.113(8)
C48 0.16(4) 0.25(5) 0.43(6) -0.09(5) -0.01(4) -0.09(4)
C49 0.22(3) 0.14(2) 0.12(2) -0.03(2) 0.01(2) -0.06(2)
C50 0.168(7) 0.083(6) 0.137(7) -0.041(5) -0.001(5) -0.059(5)
C51 0.223(8) 0.078(7) 0.164(8) -0.011(6) -0.014(6) -0.073(6)
C52 0.236(7) 0.102(6) 0.173(7) -0.053(5) -0.015(5) -0.058(5)
C53 0.240(7) 0.167(6) 0.188(7) -0.025(5) -0.016(5) -0.054(5)
C56 0.622(14) 0.573(14) 0.170(15) 0.008(14) -0.026(13) -0.552
C54 0.221(6) 0.220(6) 0.220(6) -0.037(3) -0.004(3) -0.060(3)
C55 0.205(6) 0.204(6) 0.204(6) -0.036(3) -0.003(3) -0.056(3)
C57 0.177(19) 0.171(18) 0.21(2) -0.051(17) -0.019(19) -0.025(18)
C58 0.149(16) 0.078(11) 0.105(12) -0.025(9) -0.009(12) -0.053(12)
C59 0.180(16) 0.073(11) 0.133(12) -0.033(10) -0.009(13) -0.034(12)
C60 0.177(16) 0.103(11) 0.142(12) -0.020(10) -0.013(12) -0.075(12)
C61 0.185(16) 0.150(11) 0.175(12) -0.015(10) -0.006(12) -0.042(12)
C62 0.214(16) 0.165(11) 0.170(12) -0.025(10) -0.011(13) -0.050(12)
C63 0.210(16) 0.178(11) 0.165(12) -0.007(10) -0.020(13) -0.043(12)
C64 0.20(3) 0.20(3) 0.18(3) -0.07(3) 0.00(3) -0.05(3)

loop_
_atom_type_symbol
_atom_type_description
_atom_type_scat_dispersion_real
_atom_type_scat_dispersion_imag
_atom_type_scat_source
C C 0.0033 0.0016 'International Tables Vol C Tables 4.2.6.8 and 6.1.1.4'
H H 0.0000 0.0000 'International Tables Vol C Tables 4.2.6.8 and 6.1.1.4'
N N 0.0061 0.0033 'International Tables Vol C Tables 4.2.6.8 and 6.1.1.4'
O O 0.0106 0.0060 'International Tables Vol C Tables 4.2.6.8 and 6.1.1.4'
P P 0.1023 0.0942 'International Tables Vol C Tables 4.2.6.8 and 6.1.1.4'
Cl Cl 0.1484 0.1585 'International Tables Vol C Tables 4.2.6.8 and 6.1.1.4'
Eu Eu -0.1578 3.6682 'International Tables Vol C Tables 4.2.6.8 and 6.1.1.4'

loop_
_geom_angle_atom_site_label_1
_geom_angle_atom_site_label_2
_geom_angle_atom_site_label_3
_geom_angle
O6 Eu1 O10 146.8(5)
O6 Eu1 O2 111.5(5)
O10 Eu1 O2 77.6(5)
O6 Eu1 O14 77.5(5)
O10 Eu1 O14 113.1(5)
O2 Eu1 O14 146.7(5)
O6 Eu1 O13 138.8(5)
O10 Eu1 O13 72.9(5)
O2 Eu1 O13 81.1(5)
O14 Eu1 O13 73.0(5)
O6 Eu1 O1 73.9(5)
O10 Eu1 O1 137.3(5)
O2 Eu1 O1 72.1(5)
O14 Eu1 O1 80.5(5)
O13 Eu1 O1 73.4(6)
O6 Eu1 O5 72.8(5)
O10 Eu1 O5 80.1(5)
O2 Eu1 O5 73.5(5)
O14 Eu1 O5 137.9(5)
O13 Eu1 O5 146.2(5)
O1 Eu1 O5 117.7(6)
O6 Eu1 O9 81.8(5)
O10 Eu1 O9 72.2(5)
O2 Eu1 O9 138.3(5)
O14 Eu1 O9 73.4(5)
O13 Eu1 O9 115.4(6)
O1 Eu1 O9 147.6(5)
O5 Eu1 O9 73.5(6)
O6 Eu1 P4 93.8(4)
O10 Eu1 P4 101.8(4)
O2 Eu1 P4 134.3(4)
O14 Eu1 P4 17.1(3)
O13 Eu1 P4 56.2(4)
O1 Eu1 P4 80.0(4)
O5 Eu1 P4 152.1(4)
O9 Eu1 P4 80.5(4)
O6 Eu1 P2 16.5(3)
O10 Eu1 P2 132.7(4)
O2 Eu1 P2 103.5(4)
O14 Eu1 P2 91.9(3)
O13 Eu1 P2 154.4(4)
O1 Eu1 P2 84.0(4)
O5 Eu1 P2 56.2(3)
O9 Eu1 P2 78.1(4)
P4 Eu1 P2 108.84(15)
O6 Eu1 P1 103.1(4)
O10 Eu1 P1 92.4(4)
O2 Eu1 P1 16.8(4)
O14 Eu1 P1 132.4(4)
O13 Eu1 P1 77.7(4)
O1 Eu1 P1 55.3(4)
O5 Eu1 P1 83.7(4)
O9 Eu1 P1 154.2(4)
P4 Eu1 P1 123.71(18)
P2 Eu1 P1 99.31(18)
O6 Eu1 P3 133.6(4)
O10 Eu1 P3 16.2(3)
O2 Eu1 P3 92.0(4)
O14 Eu1 P3 104.6(4)
O13 Eu1 P3 82.1(4)
O1 Eu1 P3 152.4(4)
O5 Eu1 P3 77.0(4)
O9 Eu1 P3 56.0(4)
P4 Eu1 P3 97.02(17)
P2 Eu1 P3 122.29(15)
P1 Eu1 P3 107.64(19)
O30 Eu2 O22 142.5(5)
O30 Eu2 O26 91.5(5)
O22 Eu2 O26 100.6(5)
O30 Eu2 O18 100.2(5)
O22 Eu2 O18 91.9(6)
O26 Eu2 O18 141.9(5)
O30 Eu2 O17 146.1(5)
O22 Eu2 O17 71.4(5)
O26 Eu2 O17 76.4(5)
O18 Eu2 O17 73.8(4)
O30 Eu2 O29 73.6(6)
O22 Eu2 O29 76.5(6)
O26 Eu2 O29 72.3(5)
O18 Eu2 O29 145.8(5)
O17 Eu2 O29 129.5(5)
O30 Eu2 O21 76.3(5)
O22 Eu2 O21 73.9(5)
O26 Eu2 O21 145.7(5)
O18 Eu2 O21 72.4(5)
O17 Eu2 O21 129.8(5)
O29 Eu2 O21 73.5(5)
O30 Eu2 O25 73.2(5)
O22 Eu2 O25 144.3(5)
O26 Eu2 O25 73.8(5)
O18 Eu2 O25 75.2(5)
O17 Eu2 O25 73.0(5)
O29 Eu2 O25 131.1(6)
O21 Eu2 O25 129.9(5)
O30 Eu2 P8 17.4(4)
O22 Eu2 P8 130.0(4)
O26 Eu2 P8 82.3(4)
O18 Eu2 P8 116.3(4)
O17 Eu2 P8 152.8(4)
O29 Eu2 P8 56.7(5)
O21 Eu2 P8 76.7(4)
O25 Eu2 P8 84.9(4)
O30 Eu2 P7 86.3(4)
O22 Eu2 P7 114.3(4)
O26 Eu2 P7 17.5(3)
O18 Eu2 P7 126.9(4)
O17 Eu2 P7 72.6(4)
O29 Eu2 P7 86.8(4)
O21 Eu2 P7 156.7(4)
O25 Eu2 P7 56.3(4)
P8 Eu2 P7 82.00(18)
O30 Eu2 P6 129.0(4)
O22 Eu2 P6 17.3(4)
O26 Eu2 P6 115.6(4)
O18 Eu2 P6 84.5(4)
O17 Eu2 P6 84.3(4)
O29 Eu2 P6 75.0(5)
O21 Eu2 P6 56.7(4)
O25 Eu2 P6 152.9(4)
P8 Eu2 P6 120.7(2)
P7 Eu2 P6 130.6(2)
O30 Eu2 P5 114.3(4)
O22 Eu2 P5 85.7(4)
O26 Eu2 P5 128.0(3)
O18 Eu2 P5 17.1(3)
O17 Eu2 P5 56.7(3)
O29 Eu2 P5 155.8(5)
O21 Eu2 P5 85.9(4)
O25 Eu2 P5 72.2(4)
P8 Eu2 P5 131.3(2)
P7 Eu2 P5 115.76(14)
P6 Eu2 P5 83.1(2)
C2 O1 Eu1 137.0(16)
P1 O2 Eu1 135.5(9)
C3 O3 P1 116(4)
C3 O3' P1 122(5)
C5 O4 P1 124(3)
C8 O5 Eu1 136.6(13)
P2 O6 Eu1 136.4(8)
C9 O7 P2 120(3)
C11 O8 P2 123.6(18)
C14 O9 Eu1 136.2(14)
P3 O10 Eu1 137.0(8)
C15 O11 P3 125(2)
C17 O12 P3 120(2)
C20 O13 Eu1 137.0(13)
P4 O14 Eu1 133.9(8)
C21 O15 P4 127(5)
C23 O16 P4 129(2)
C26 O17 Eu2 137.1(14)
P5 O18 Eu2 134.6(8)
C27 O19 P5 121(2)
C29 O20 P5 120.7(15)
C32 O21 Eu2 136.7(18)
P6 O22 Eu2 134.4(10)
C33 O23 P6 146(5)
C35 O24 P6 120(4)
C38 O25 Eu2 136.3(14)
P7 O26 Eu2 133.7(7)
C39 O27 P7 123(2)
C41 O28 P7 121.5(17)
C44 O29 Eu2 136(2)
P8 O30 Eu2 134.0(10)
C45 O31 P8 126(4)
C47 O32 P8 124(3)
C2 N1 P1 122.3(19)
C8 N2 P2 121.5(14)
C14 N3 P3 122.5(16)
C20 N4 P4 122.3(15)
C26 N5 P5 122.6(15)
C32 N6 P6 123(2)
C38 N7 P7 122.2(16)
C44 N8 P8 123(3)
C50 N9 C51 108(3)
C50 N9 C49 123(3)
C51 N9 C49 130(3)
C50 N10 C52 108(3)
C50 N10 C53 126(3)
C52 N10 C53 126(3)
C58 N11 C59 107(3)
C58 N11 C57 122(3)
C59 N11 C57 131(3)
C58 N12 C60 109(3)
C58 N12 C61 122(3)
C60 N12 C61 129(3)
O2 P1 O3 114.5(19)
O2 P1 O4 107.2(12)
O3 P1 O4 86(2)
O2 P1 N1 119.1(11)
O3 P1 N1 117(2)
O4 P1 N1 106.8(13)
O2 P1 O3' 113(2)
O3 P1 O3' 36(2)
O4 P1 O3' 119(2)
N1 P1 O3' 92(2)
O2 P1 Eu1 27.7(6)
O3 P1 Eu1 131.5(18)
O4 P1 Eu1 124.2(10)
N1 P1 Eu1 91.8(8)
O3' P1 Eu1 112(2)
O6 P2 O7 112.8(11)
O6 P2 O8 106.4(9)
O7 P2 O8 100.1(12)
O6 P2 N2 118.9(8)
O7 P2 N2 108.4(11)
O8 P2 N2 108.4(10)
O6 P2 Eu1 27.0(5)
O7 P2 Eu1 123.7(9)
O8 P2 Eu1 122.6(8)
N2 P2 Eu1 92.1(6)
O10 P3 O12 114.4(10)
O10 P3 O11 106.5(10)
O12 P3 O11 101.2(11)
O10 P3 N3 117.4(9)
O12 P3 N3 107.6(11)
O11 P3 N3 108.3(11)
O10 P3 Eu1 26.7(5)
O12 P3 Eu1 123.2(9)
O11 P3 Eu1 123.3(8)
N3 P3 Eu1 91.2(7)
O14 P4 O15 112.6(17)
O14 P4 O16 109.9(11)
O15 P4 O16 94.1(18)
O14 P4 N4 119.5(9)
O15 P4 N4 109.6(17)
O16 P4 N4 108.1(11)
O14 P4 C21 103.5(16)
O15 P4 C21 21(2)
O16 P4 C21 114.6(18)
N4 P4 C21 101.2(16)
O14 P4 Eu1 29.0(5)
O15 P4 Eu1 120.8(16)
O16 P4 Eu1 131.5(10)
N4 P4 Eu1 91.7(7)
C21 P4 Eu1 103.6(14)
O18 P5 O19 112.9(9)
O18 P5 O20 107.6(8)
O19 P5 O20 106.4(9)
O18 P5 N5 119.4(9)
O19 P5 N5 101.4(10)
O20 P5 N5 108.3(9)
O18 P5 Eu2 28.2(5)
O19 P5 Eu2 122.1(7)
O20 P5 Eu2 122.7(6)
N5 P5 Eu2 91.2(6)
O22 P6 O23 113.7(16)
O22 P6 O24 110.7(16)
O23 P6 O24 96.2(19)
O22 P6 N6 119.2(12)
O23 P6 N6 105.0(19)
O24 P6 N6 109.5(17)
O22 P6 Eu2 28.4(6)
O23 P6 Eu2 127.3(14)
O24 P6 Eu2 125.5(14)
N6 P6 Eu2 90.8(10)
O26 P7 O28 107.1(9)
O26 P7 O27 112.4(10)
O28 P7 O27 106.3(10)
O26 P7 N7 120.4(9)
O28 P7 N7 107.6(10)
O27 P7 N7 102.3(11)
O26 P7 Eu2 28.8(5)
O28 P7 Eu2 123.5(6)
O27 P7 Eu2 120.9(8)
N7 P7 Eu2 91.7(7)
O30 P8 O31 106.5(14)
O30 P8 O32 113.1(14)
O31 P8 O32 107.4(17)
O30 P8 N8 118.8(16)
O31 P8 N8 108(2)
O32 P8 N8 102.4(19)
O30 P8 Eu2 28.6(7)
O31 P8 Eu2 121.8(11)
O32 P8 Eu2 122.1(11)
N8 P8 Eu2 90.3(13)
C14 C13 Cl9 122(10)
C14 C13 Cl7 126(10)
Cl9 C13 Cl7 100(10)
C14 C13 Cl8 112(10)
Cl9 C13 Cl8 103(8)
Cl7 C13 Cl8 88(10)
C14 C13' Cl8' 110(3)
C14 C13' Cl7' 103(3)
Cl8' C13' Cl7' 117(4)
C14 C13' Cl9' 110(3)
Cl8' C13' Cl9' 108(3)
Cl7' C13' Cl9' 109(3)
Cl22 C43 C44 116(6)
Cl22 C43 Cl24 111(4)
C44 C43 Cl24 104(4)
Cl22 C43 Cl23 107(5)
C44 C43 Cl23 115(4)
Cl24 C43 Cl23 104(5)
ClF C43' C44 118(7)
ClF C43' ClD 121(9)
C44 C43' ClD 91(6)
ClF C43' ClE 120(8)
C44 C43' ClE 109(7)
ClD C43' ClE 93(5)
C2 C1 Cl1 110.8(18)
C2 C1 Cl3 113(2)
Cl1 C1 Cl3 107.8(15)
C2 C1 Cl2 108.7(17)
Cl1 C1 Cl2 108.9(16)
Cl3 C1 Cl2 108.0(14)
O1 C2 N1 131(2)
O1 C2 C1 113(2)
N1 C2 C1 116(2)
O3' C3 C4 134(7)
O3' C3 O3 44(4)
C4 C3 O3 110(6)
C6 C5 O4 114(6)
C8 C7 Cl6 113.6(15)
C8 C7 Cl4 110.1(14)
Cl6 C7 Cl4 108.4(13)
C8 C7 Cl5 107.3(15)
Cl6 C7 Cl5 108.2(12)
Cl4 C7 Cl5 109.2(12)
O5 C8 N2 132(2)
O5 C8 C7 114.8(18)
N2 C8 C7 113.5(17)
C10 C9 O7 122(5)
C12 C11 O8 110(3)
O9 C14 N3 132(2)
O9 C14 C13 112(7)
N3 C14 C13 116(7)
O9 C14 C13' 112(3)
N3 C14 C13' 116(3)
C13 C14 C13' 5(8)
C16 C15 O11 115(4)
O12 C17 C18 117(3)
C20 C19 Cl10 112.4(16)
C20 C19 Cl11 107.1(16)
Cl10 C19 Cl11 109.7(13)
C20 C19 Cl12 111.4(15)
Cl10 C19 Cl12 108.9(13)
Cl11 C19 Cl12 107.1(13)
O13 C20 N4 132(2)
O13 C20 C19 113(2)
N4 C20 C19 115.3(19)
O15 C21 C22 113(6)
O15 C21 P4 32(4)
C22 C21 P4 145(3)
C24 C23 O16 103(4)
C26 C25 Cl15 112.9(17)
C26 C25 Cl14 114.3(17)
Cl15 C25 Cl14 109.5(15)
C26 C25 Cl13 106.4(18)
Cl15 C25 Cl13 106.5(15)
Cl14 C25 Cl13 106.7(14)
O17 C26 N5 132(2)
O17 C26 C25 113.8(19)
N5 C26 C25 113.8(19)
O19 C27 C28 114(4)
C30 C29 O20 112(2)
ClH C31 C32 123(5)
ClH C31 Cl17 124(4)
C32 C31 Cl17 111(3)
ClH C31 Cl16 60(4)
C32 C31 Cl16 111(3)
Cl17 C31 Cl16 114(3)
ClH C31 Cl18 39(3)
C32 C31 Cl18 108(3)
Cl17 C31 Cl18 113(3)
Cl16 C31 Cl18 99(3)
ClH C31 ClG 117(4)
C32 C31 ClG 110(3)
Cl17 C31 ClG 49(4)
Cl16 C31 ClG 70(3)
Cl18 C31 ClG 143(3)
ClH C31 ClI 111(4)
C32 C31 ClI 101(3)
Cl17 C31 ClI 40(2)
Cl16 C31 ClI 146(3)
Cl18 C31 ClI 81(2)
ClG C31 ClI 89(4)
O21 C32 N6 132(3)
O21 C32 C31 114(3)
N6 C32 C31 114(3)
O23 C33 C34 130(7)
O24 C35 C36 116(6)
C38 C37 ClC 114(3)
C38 C37 Cl20 115(3)
ClC C37 Cl20 80(3)
C38 C37 Cl21 115(3)
ClC C37 Cl21 119(4)
Cl20 C37 Cl21 109(4)
C38 C37 Cl19 105(3)
ClC C37 Cl19 27(4)
Cl20 C37 Cl19 107(3)
Cl21 C37 Cl19 105(4)
C38 C37 ClA 111(3)
ClC C37 ClA 114(4)
Cl20 C37 ClA 120(3)
Cl21 C37 ClA 12(5)
Cl19 C37 ClA 96(3)
C38 C37 ClB 102(3)
ClC C37 ClB 111(3)
Cl20 C37 ClB 31(2)
Cl21 C37 ClB 91(4)
Cl19 C37 ClB 137(3)
ClA C37 ClB 103(3)
O25 C38 N7 132(2)
O25 C38 C37 112(2)
N7 C38 C37 116(2)
O27 C39 C40 113(4)
C42 C41 O28 110(3)
O29 C44 N8 132(4)
O29 C44 C43' 128(6)
N8 C44 C43' 97(6)
O29 C44 C43 108(5)
N8 C44 C43 121(5)
C43' C44 C43 30(4)
O31 C45 C46 110(6)
O32 C47 C48 123(6)
N10 C50 N9 110(3)
C52 C51 N9 107(3)
C51 C52 N10 108(3)
C54 C53 N10 113(5)
C55 C54 C53 120(5)
C54 C55 C56 114(5)
N11 C58 N12 109(3)
C60 C59 N11 108(3)
C59 C60 N12 108(3)
C62 C61 N12 113(4)
C63 C62 C61 117(5)
C62 C63 C64 114(5)

loop_
_geom_bond_atom_site_label_1
_geom_bond_atom_site_label_2
_geom_bond_distance
Eu1 O6 2.347(13)
Eu1 O10 2.366(14)
Eu1 O2 2.368(14)
Eu1 O14 2.385(13)
Eu1 O13 2.428(13)
Eu1 O1 2.432(16)
Eu1 O5 2.448(14)
Eu1 O9 2.451(15)
Eu1 P4 3.550(7)
Eu1 P2 3.559(6)
Eu1 P1 3.574(7)
Eu1 P3 3.584(6)
Eu2 O30 2.358(15)
Eu2 O22 2.363(16)
Eu2 O26 2.369(13)
Eu2 O18 2.372(13)
Eu2 O17 2.433(14)
Eu2 O29 2.440(16)
Eu2 O21 2.441(14)
Eu2 O25 2.459(14)
Eu2 P8 3.545(8)
Eu2 P7 3.553(6)
Eu2 P6 3.557(8)
Eu2 P5 3.568(5)
O1 C2 1.25(3)
O2 P1 1.476(16)
O3 C3 1.41(7)
O3 P1 1.50(4)
O3' C3 1.15(7)
O3' P1 1.65(5)
O4 C5 1.44(5)
O4 P1 1.58(2)
O5 C8 1.23(2)
O6 P2 1.470(14)
O7 C9 1.42(5)
O7 P2 1.53(2)
O8 C11 1.41(3)
O8 P2 1.581(18)
O9 C14 1.25(2)
O10 P3 1.470(16)
O11 C15 1.40(4)
O11 P3 1.583(19)
O12 C17 1.35(3)
O12 P3 1.528(18)
O13 C20 1.23(2)
O14 P4 1.452(15)
O15 C21 0.97(5)
O15 P4 1.47(4)
O16 C23 1.54(5)
O16 P4 1.55(2)
O17 C26 1.23(2)
O18 P5 1.477(14)
O19 C27 1.39(4)
O19 P5 1.561(18)
O20 C29 1.47(3)
O20 P5 1.567(15)
O21 C32 1.21(3)
O22 P6 1.477(19)
O23 C33 1.09(5)
O23 P6 1.52(3)
O24 C35 1.26(6)
O24 P6 1.53(3)
O25 C38 1.22(2)
O26 P7 1.476(15)
O27 C39 1.33(4)
O27 P7 1.571(18)
O28 C41 1.46(3)
O28 P7 1.564(17)
O29 C44 1.21(4)
O30 P8 1.474(17)
O31 C45 1.26(7)
O31 P8 1.55(3)
O32 C47 1.30(6)
O32 P8 1.55(3)
N1 C2 1.27(3)
N1 P1 1.58(2)
N2 C8 1.31(2)
N2 P2 1.604(18)
N3 C14 1.27(3)
N3 P3 1.613(19)
N4 C20 1.28(3)
N4 P4 1.592(19)
N5 C26 1.29(2)
N5 P5 1.605(18)
N6 C32 1.31(3)
N6 P6 1.59(3)
N7 C38 1.28(3)
N7 P7 1.604(18)
N8 C44 1.28(5)
N8 P8 1.63(4)
N9 C50 1.29(4)
N9 C51 1.36(4)
N9 C49 1.40(4)
N10 C50 1.27(4)
N10 C52 1.37(4)
N10 C53 1.53(5)
N11 C58 1.27(4)
N11 C59 1.39(4)
N11 C57 1.44(4)
N12 C58 1.29(3)
N12 C60 1.34(4)
N12 C61 1.52(5)
P4 C21 2.20(5)
Cl1 C1 1.75(3)
Cl2 C1 1.78(3)
Cl3 C1 1.77(3)
Cl4 C7 1.76(2)
Cl5 C7 1.77(2)
Cl6 C7 1.76(2)
C13 C14 1.33(18)
C13 Cl9 1.66(17)
C13 Cl7 1.80(19)
C13 Cl8 2.1(2)
C13' C14 1.63(4)
C13' Cl8' 1.66(8)
C13' Cl7' 1.76(6)
C13' Cl9' 1.81(7)
Cl10 C19 1.73(3)
Cl11 C19 1.76(2)
Cl12 C19 1.77(2)
Cl13 C25 1.80(3)
Cl14 C25 1.75(3)
Cl15 C25 1.74(3)
Cl16 C31 1.79(5)
Cl17 C31 1.55(5)
Cl18 C31 1.81(5)
ClG C31 1.91(7)
ClH C31 1.38(6)
ClI C31 2.09(7)
Cl19 C37 1.76(8)
Cl20 C37 1.63(6)
Cl21 C37 1.71(6)
ClA C37 1.76(5)
ClB C37 1.86(5)
ClC C37 1.61(6)
C43 Cl22 1.60(8)
C43 C44 1.68(9)
C43 Cl24 1.85(7)
C43 Cl23 1.86(10)
C43' ClF 1.34(13)
C43' C44 1.55(10)
C43' ClD 1.86(11)
C43' ClE 1.89(12)
C1 C2 1.54(3)
C3 C4 1.40(7)
C5 C6 1.28(6)
C7 C8 1.56(3)
C9 C10 1.40(5)
C11 C12 1.38(4)
C15 C16 1.33(5)
C17 C18 1.45(4)
C19 C20 1.56(3)
C21 C22 1.71(6)
C23 C24 1.26(5)
C25 C26 1.54(3)
C27 C28 1.46(5)
C29 C30 1.44(3)
C31 C32 1.54(4)
C33 C34 1.35(6)
C35 C36 1.48(7)
C37 C38 1.58(3)
C39 C40 1.46(5)
C41 C42 1.45(4)
C45 C46 1.54(8)
C47 C48 1.36(6)
C51 C52 1.27(5)
C53 C54 1.45(6)
C56 C55 1.53(6)
C54 C55 1.38(5)
C59 C60 1.24(5)
C61 C62 1.48(5)
C62 C63 1.32(5)
C63 C64 1.63(6)

loop_
_geom_hbond_atom_site_label_D
_geom_hbond_atom_site_label_H
_geom_hbond_atom_site_label_A
_geom_hbond_distance_DH
_geom_hbond_distance_HA
_geom_hbond_distance_DA
_geom_hbond_angle_DHA
_geom_hbond_site_symmetry_A
C50 H50A O2 0.93 2.49 3.13(3) 126.1 .
C50 H50A O10 0.93 2.30 3.15(3) 153.0 .
C51 H51A O18 0.93 2.54 3.32(4) 141.7 .
C52 H52A O30 0.93 2.46 3.17(4) 134.2 .
C59 H59A O22 0.93 2.47 3.29(4) 147.6 .
C60 H60A O26 0.93 2.85 3.55(3) 132.7 .
C58 H58A O6 0.93 2.52 3.25(3) 135.1 1_565
C58 H58A O14 0.93 2.40 3.24(3) 150.8 1_565
